data_2022260
loop_
_publ_author_name
'Grze\'skiewicz, Anita M.'
'Ostrowska, Agata'
'Borzylo, Dmytro'
'Kubicki, Maciej'

_publ_section_title
;
 When solvent becomes reactant: a study of 6-aminothiocytosine derivatives
;
_journal_coeditor_code ZO3006
_journal_issue 10
_journal_name_full 'Acta Crystallographica Section C'
_journal_page_first 992
_journal_page_last 999
_journal_paper_doi 10.1107/S2053229620012504
_journal_volume 76
_journal_year 2020
_chemical_formula_iupac 'C6 H10 N4 O S'
_chemical_formula_moiety 'C6 H10 N4 O S'
_chemical_formula_sum 'C6 H10 N4 O S'
_chemical_formula_weight 186.24
_chemical_name_systematic
;
2-[(Methoxymethyl)sulfanyl]pyrimidine-4,6-diamine
;
_space_group_crystal_system monoclinic
_space_group_IT_number 14
_space_group_name_Hall '-P 2ybc'
_space_group_name_H-M_alt 'P 1 21/c 1'
_atom_sites_solution_hydrogens mixed
_audit_creation_method SHELXL-2014/7
_cell_angle_alpha 90
_cell_angle_beta 97.846(4)
_cell_angle_gamma 90
_cell_formula_units_Z 4
_cell_length_a 8.6783(4)
_cell_length_b 9.1691(6)
_cell_length_c 11.4391(6)
_cell_measurement_reflns_used 921
_cell_measurement_temperature 295(2)
_cell_measurement_theta_max 26.5440
_cell_measurement_theta_min 4.2090
_cell_volume 901.71(9)
_computing_cell_refinement
;
CrysAlis PRO (Rigaku OD, 2015)
;
_computing_data_collection
;
CrysAlis PRO (Rigaku OD, 2015)
;
_computing_data_reduction
;
CrysAlis PRO (Rigaku OD, 2015)
;
_computing_molecular_graphics
;
Mercury (Macrae <i>et al.</i>,  2020)
;
_computing_publication_material
;
SHELXL2014 (Sheldrick, 2015b)
;
_computing_structure_refinement
;
SHELXL2014 (Sheldrick, 2015b)
;
_computing_structure_solution
;
SHELXT (Sheldrick, 2015a)
;
_diffrn_ambient_temperature 295(2)
_diffrn_detector 'CCD plate'
_diffrn_detector_area_resol_mean 16.1544
_diffrn_measured_fraction_theta_full 0.995
_diffrn_measured_fraction_theta_max 0.825
_diffrn_measurement_device 'four-circle diffractometer'
_diffrn_measurement_device_type 'Rigaku Xcalibur Eos'
_diffrn_measurement_method '\w scans'
_diffrn_radiation_type MoK\a
_diffrn_radiation_wavelength 0.71073
_diffrn_reflns_av_R_equivalents 0.0179
_diffrn_reflns_av_unetI/netI 0.0346
_diffrn_reflns_limit_h_max 7
_diffrn_reflns_limit_h_min -10
_diffrn_reflns_limit_k_max 6
_diffrn_reflns_limit_k_min -11
_diffrn_reflns_limit_l_max 11
_diffrn_reflns_limit_l_min -14
_diffrn_reflns_number 3394
_diffrn_reflns_theta_full 25.000
_diffrn_reflns_theta_max 28.302
_diffrn_reflns_theta_min 3.248
_exptl_absorpt_coefficient_mu 0.319
_exptl_absorpt_correction_T_max 1.00000
_exptl_absorpt_correction_T_min 0.84743
_exptl_absorpt_correction_type multi-scan
_exptl_absorpt_process_details
;
(CrysAlis PRO; Rigaku OD, 2015)
;
_exptl_crystal_colour colourless
_exptl_crystal_density_diffrn 1.372
_exptl_crystal_description block
_exptl_crystal_F_000 392
_exptl_crystal_size_max 0.6
_exptl_crystal_size_mid 0.5
_exptl_crystal_size_min 0.3
_refine_diff_density_max 0.353
_refine_diff_density_min -0.335
_refine_ls_extinction_method none
_refine_ls_goodness_of_fit_ref 1.028
_refine_ls_hydrogen_treatment mixed
_refine_ls_matrix_type full
_refine_ls_number_parameters 118
_refine_ls_number_reflns 1852
_refine_ls_number_restraints 0
_refine_ls_restrained_S_all 1.028
_refine_ls_R_factor_all 0.0754
_refine_ls_R_factor_gt 0.0501
_refine_ls_shift/su_max 0.000
_refine_ls_shift/su_mean 0.000
_refine_ls_structure_factor_coef Fsqd
_refine_ls_weighting_details 'w=1/[\s^2^(Fo^2^)+(0.0531P)^2^+0.3948P] where P=(Fo^2^+2Fc^2^)/3'
_refine_ls_weighting_scheme calc
_refine_ls_wR_factor_gt 0.1133
_refine_ls_wR_factor_ref 0.1314
_reflns_number_gt 1315
_reflns_number_total 1852
_reflns_threshold_expression 'I > 2\s(I)'
_cod_data_source_file zo3006sup1.cif
_cod_data_source_block 3
_cod_original_sg_symbol_H-M 'P 21/c'
_cod_database_code 2022260
_shelx_space_group_comment
;
The symmetry employed for this shelxl refinement is uniquely defined
by the following loop, which should always be used as a source of
symmetry information in preference to the above space-group names.
They are only intended as comments.
;

loop_
_space_group_symop_operation_xyz
'x, y, z'
'-x, y+1/2, -z+1/2'
'-x, -y, -z'
'x, -y-1/2, z-1/2'

loop_
_atom_site_type_symbol
_atom_site_label
_atom_site_fract_x
_atom_site_fract_y
_atom_site_fract_z
_atom_site_U_iso_or_equiv
_atom_site_adp_type
_atom_site_calc_flag
_atom_site_occupancy
_atom_site_disorder_assembly
_atom_site_disorder_group
N N1 0.8830(2) 0.4430(2) 0.36011(17) 0.0470(5) Uani d 1 . .
C C2 0.8219(3) 0.4554(3) 0.2483(2) 0.0478(6) Uani d 1 . .
N N3 0.7011(2) 0.3863(3) 0.19090(18) 0.0541(6) Uani d 1 . .
C C4 0.6305(3) 0.2910(3) 0.2572(2) 0.0529(7) Uani d 1 . .
N N4 0.5052(3) 0.2211(3) 0.1999(2) 0.0780(8) Uani d 1 . .
H H4A 0.4754 0.2385 0.1264 0.094 Uiso calc 1 . .
H H4B 0.4552 0.1593 0.2369 0.094 Uiso calc 1 . .
C C5 0.6844(3) 0.2665(3) 0.3740(2) 0.0513(7) Uani d 1 . .
H H5 0.6355 0.2001 0.4182 0.062 Uiso calc 1 . .
C C6 0.8135(3) 0.3437(3) 0.4236(2) 0.0464(6) Uani d 1 . .
N N6 0.8784(3) 0.3259(3) 0.53582(19) 0.0598(6) Uani d 1 . .
H H6A 0.9591 0.3760 0.5633 0.072 Uiso calc 1 . .
H H6B 0.8395 0.2644 0.5804 0.072 Uiso calc 1 . .
S S7 0.92576(8) 0.57972(10) 0.17073(6) 0.0655(3) Uani d 1 . .
C C8 0.7892(4) 0.6153(4) 0.0397(3) 0.0614(8) Uani d 1 . .
H H8A 0.851(3) 0.649(3) -0.015(2) 0.060(8) Uiso d 1 . .
H H8B 0.744(3) 0.523(4) 0.012(3) 0.075(10) Uiso d 1 . .
O O9 0.6652(2) 0.7049(2) 0.05835(17) 0.0638(6) Uani d 1 . .
C C10 0.7096(4) 0.8527(4) 0.0823(3) 0.0832(10) Uani d 1 . .
H H10A 0.7651 0.8884 0.0210 0.125 Uiso calc 1 . .
H H10B 0.7754 0.8583 0.1568 0.125 Uiso calc 1 . .
H H10C 0.6184 0.9111 0.0851 0.125 Uiso calc 1 . .

loop_
_atom_site_aniso_label
_atom_site_aniso_U_11
_atom_site_aniso_U_22
_atom_site_aniso_U_33
_atom_site_aniso_U_12
_atom_site_aniso_U_13
_atom_site_aniso_U_23
N1 0.0442(10) 0.0452(13) 0.0521(12) -0.0017(10) 0.0089(9) 0.0011(10)
C2 0.0426(12) 0.0507(16) 0.0515(14) 0.0004(12) 0.0118(10) -0.0018(12)
N3 0.0498(12) 0.0621(15) 0.0517(12) -0.0102(11) 0.0110(9) -0.0020(11)
C4 0.0456(13) 0.0530(17) 0.0618(16) -0.0060(13) 0.0129(12) -0.0064(13)
N4 0.0707(16) 0.088(2) 0.0743(16) -0.0360(15) 0.0059(13) -0.0019(15)
C5 0.0465(13) 0.0472(16) 0.0621(17) -0.0027(12) 0.0139(12) 0.0060(12)
C6 0.0449(13) 0.0428(15) 0.0531(14) 0.0077(12) 0.0123(11) 0.0024(12)
N6 0.0608(13) 0.0595(15) 0.0582(13) -0.0068(12) 0.0048(10) 0.0123(12)
S7 0.0517(4) 0.0788(6) 0.0660(5) -0.0137(4) 0.0081(3) 0.0163(4)
C8 0.0635(18) 0.068(2) 0.0550(16) -0.0069(17) 0.0160(14) 0.0036(15)
O9 0.0513(11) 0.0575(13) 0.0821(13) -0.0093(10) 0.0068(9) 0.0057(10)
C10 0.077(2) 0.056(2) 0.117(3) -0.0129(18) 0.0170(19) 0.006(2)

loop_
_atom_type_symbol
_atom_type_description
_atom_type_scat_dispersion_real
_atom_type_scat_dispersion_imag
_atom_type_scat_source
C C 0.0033 0.0016 'International Tables Vol C Tables 4.2.6.8 and 6.1.1.4'
H H 0.0000 0.0000 'International Tables Vol C Tables 4.2.6.8 and 6.1.1.4'
N N 0.0061 0.0033 'International Tables Vol C Tables 4.2.6.8 and 6.1.1.4'
O O 0.0106 0.0060 'International Tables Vol C Tables 4.2.6.8 and 6.1.1.4'
S S 0.1246 0.1234 'International Tables Vol C Tables 4.2.6.8 and 6.1.1.4'

loop_
_geom_angle_atom_site_label_1
_geom_angle_atom_site_label_2
_geom_angle_atom_site_label_3
_geom_angle_site_symmetry_1
_geom_angle_site_symmetry_3
_geom_angle
_geom_angle_publ_flag
C2 N1 C6 . . 115.3(2) ?
N1 C2 N3 . . 128.8(2) ?
N1 C2 S7 . . 112.16(18) ?
N3 C2 S7 . . 119.00(19) ?
C2 N3 C4 . . 114.8(2) ?
N4 C4 N3 . . 115.4(2) ?
N4 C4 C5 . . 122.6(3) ?
N3 C4 C5 . . 122.0(2) ?
C4 N4 H4A . . 120.0 ?
C4 N4 H4B . . 120.0 ?
H4A N4 H4B . . 120.0 ?
C4 C5 C6 . . 117.8(2) ?
C4 C5 H5 . . 121.1 ?
C6 C5 H5 . . 121.1 ?
N6 C6 N1 . . 115.8(2) ?
N6 C6 C5 . . 122.9(2) ?
N1 C6 C5 . . 121.3(2) ?
C6 N6 H6A . . 120.0 ?
C6 N6 H6B . . 120.0 ?
H6A N6 H6B . . 120.0 ?
C2 S7 C8 . . 102.18(14) ?
O9 C8 S7 . . 114.3(2) ?
O9 C8 H8A . . 115.7(18) ?
S7 C8 H8A . . 104.3(17) ?
O9 C8 H8B . . 106.3(18) ?
S7 C8 H8B . . 107.9(18) ?
H8A C8 H8B . . 108(2) ?
C8 O9 C10 . . 113.3(2) ?
O9 C10 H10A . . 109.5 ?
O9 C10 H10B . . 109.5 ?
H10A C10 H10B . . 109.5 ?
O9 C10 H10C . . 109.5 ?
H10A C10 H10C . . 109.5 ?
H10B C10 H10C . . 109.5 ?

loop_
_geom_bond_atom_site_label_1
_geom_bond_atom_site_label_2
_geom_bond_site_symmetry_2
_geom_bond_distance
_geom_bond_publ_flag
N1 C2 . 1.321(3) ?
N1 C6 . 1.357(3) ?
C2 N3 . 1.321(3) ?
C2 S7 . 1.766(3) ?
N3 C4 . 1.357(3) ?
C4 N4 . 1.352(3) ?
C4 C5 . 1.373(4) ?
N4 H4A . 0.8600 ?
N4 H4B . 0.8600 ?
C5 C6 . 1.380(3) ?
C5 H5 . 0.9300 ?
C6 N6 . 1.339(3) ?
N6 H6A . 0.8600 ?
N6 H6B . 0.8600 ?
S7 C8 . 1.809(3) ?
C8 O9 . 1.393(4) ?
C8 H8A . 0.93(3) ?
C8 H8B . 0.97(3) ?
O9 C10 . 1.426(4) ?
C10 H10A . 0.9600 ?
C10 H10B . 0.9600 ?
C10 H10C . 0.9600 ?

loop_
_geom_torsion_atom_site_label_1
_geom_torsion_atom_site_label_2
_geom_torsion_atom_site_label_3
_geom_torsion_atom_site_label_4
_geom_torsion_site_symmetry_1
_geom_torsion_site_symmetry_2
_geom_torsion_site_symmetry_3
_geom_torsion_site_symmetry_4
_geom_torsion
_geom_torsion_publ_flag
C6 N1 C2 N3 . . . . 1.3(4) ?
C6 N1 C2 S7 . . . . -176.83(17) ?
N1 C2 N3 C4 . . . . 0.7(4) ?
S7 C2 N3 C4 . . . . 178.76(19) ?
C2 N3 C4 N4 . . . . 179.0(2) ?
C2 N3 C4 C5 . . . . -1.7(4) ?
N4 C4 C5 C6 . . . . 179.9(3) ?
N3 C4 C5 C6 . . . . 0.7(4) ?
C2 N1 C6 N6 . . . . 177.4(2) ?
C2 N1 C6 C5 . . . . -2.4(3) ?
C4 C5 C6 N6 . . . . -178.3(2) ?
C4 C5 C6 N1 . . . . 1.5(4) ?
N1 C2 S7 C8 . . . . -163.8(2) ?
N3 C2 S7 C8 . . . . 17.9(2) ?
C2 S7 C8 O9 . . . . 74.3(3) ?
S7 C8 O9 C10 . . . . 70.4(3) ?

_cod_database_fobs_code 2022260
